data_4070231
loop_
_publ_author_name
'Choua, Sylvie'
'Djukic, Jean-Pierre'
'Dall\'ery, J\'er\^ome'
'Welter, Richard'
'Turek, Philippe'
'Ricard, Louis'

_publ_section_title
;
 Radical Anions of Metallo-organic Diazines: Structural, Spectroscopic,
 and Theoretical Investigation of a Pyrazyl Radical Anion
;
_journal_issue 21
_journal_name_full Organometallics
_journal_page_first 6194
_journal_paper_doi 10.1021/om900668n
_journal_volume 28
_journal_year 2009
_chemical_formula_moiety 'C44 H38 Mn2 N2 O6, 2(C18 H36 K N2 O6), C5 Mn O5'
_chemical_formula_sum 'C85 H110 K2 Mn3 N6 O23'
_chemical_formula_weight 1826.81
_chemical_name_systematic
; 
 ? 
;
_space_group_IT_number 13
_symmetry_cell_setting monoclinic
_symmetry_space_group_name_Hall '-P 2yac'
_symmetry_space_group_name_H-M 'P 1 2/n 1'
_atom_sites_solution_hydrogens geom
_atom_sites_solution_primary direct
_atom_sites_solution_secondary difmap
_audit_creation_method SHELXL-97
_cell_angle_alpha 90.00
_cell_angle_beta 92.456(1)
_cell_angle_gamma 90.00
_cell_formula_units_Z 2
_cell_length_a 18.050(1)
_cell_length_b 12.672(1)
_cell_length_c 19.071(1)
_cell_measurement_reflns_used 8812
_cell_measurement_temperature 150.0(1)
_cell_measurement_theta_max 27.485
_cell_measurement_theta_min 2.910
_cell_volume 4358.1(5)
_computing_structure_refinement 'SHELXL-97 (Sheldrick, 1997)'
_computing_structure_solution 'SHELXS-97 (Sheldrick, 1990)'
_diffrn_ambient_temperature 150.0(1)
_diffrn_measured_fraction_theta_full 0.997
_diffrn_measured_fraction_theta_max 0.997
_diffrn_measurement_device_type KappaCCD
_diffrn_measurement_method 'phi and omega scans'
_diffrn_radiation_monochromator graphite
_diffrn_radiation_source 'fine-focus sealed tube'
_diffrn_radiation_type MoK\a
_diffrn_radiation_wavelength 0.71069
_diffrn_reflns_av_R_equivalents 0.0484
_diffrn_reflns_av_sigmaI/netI 0.0709
_diffrn_reflns_limit_h_max 20
_diffrn_reflns_limit_h_min -19
_diffrn_reflns_limit_k_max 14
_diffrn_reflns_limit_k_min -13
_diffrn_reflns_limit_l_max 21
_diffrn_reflns_limit_l_min -21
_diffrn_reflns_number 22423
_diffrn_reflns_theta_full 24.11
_diffrn_reflns_theta_max 24.11
_diffrn_reflns_theta_min 2.94
_exptl_absorpt_coefficient_mu 0.600
_exptl_absorpt_correction_T_max 0.9424
_exptl_absorpt_correction_T_min 0.8793
_exptl_absorpt_correction_type multi-scan
_exptl_crystal_colour 'dark red'
_exptl_crystal_density_diffrn 1.392
_exptl_crystal_density_method 'not measured'
_exptl_crystal_description needle
_exptl_crystal_F_000 1918
_exptl_crystal_size_max 0.22
_exptl_crystal_size_mid 0.12
_exptl_crystal_size_min 0.10
_refine_diff_density_max 0.276
_refine_diff_density_min -0.327
_refine_diff_density_rms 0.050
_refine_ls_extinction_method none
_refine_ls_goodness_of_fit_ref 0.978
_refine_ls_hydrogen_treatment constr
_refine_ls_matrix_type full
_refine_ls_number_parameters 541
_refine_ls_number_reflns 6917
_refine_ls_number_restraints 0
_refine_ls_restrained_S_all 0.978
_refine_ls_R_factor_all 0.0813
_refine_ls_R_factor_gt 0.0414
_refine_ls_shift/su_max 0.001
_refine_ls_shift/su_mean 0.000
_refine_ls_structure_factor_coef Fsqd
_refine_ls_weighting_details 'calc w=1/[\s^2^(Fo^2^)+(0.0435P)^2^+0.0000P] where P=(Fo^2^+2Fc^2^)/3'
_refine_ls_weighting_scheme calc
_refine_ls_wR_factor_gt 0.0874
_refine_ls_wR_factor_ref 0.0997
_reflns_number_gt 4408
_reflns_number_total 6917
_reflns_threshold_expression >2sigma(I)
_cod_data_source_file om900668n_si_002.cif
_cod_data_source_block '[(222)K]2[Mn(CO)5][2b]'
_cod_depositor_comments
;
The following automatic conversions were performed:

'_symmetry_cell_setting' value 'Monoclinic' changed to 'monoclinic'
according to /home/saulius/struct/CIF-dictionaries/cif_core.dic
dictionary named 'cif_core.dic' version 2.4.2 from 2011-04-26.

Automatic conversion script
Id: cif_fix_values 1715 2011-07-08 13:25:40Z adriana 
;
_cod_original_sg_symbol_H-M 'P2/n     '
_cod_database_code 4070231

loop_
_symmetry_equiv_pos_as_xyz
'x, y, z'
'-x+1/2, y, -z+1/2'
'-x, -y, -z'
'x-1/2, -y, z-1/2'

loop_
_atom_site_label
_atom_site_type_symbol
_atom_site_fract_x
_atom_site_fract_y
_atom_site_fract_z
_atom_site_U_iso_or_equiv
_atom_site_adp_type
_atom_site_occupancy
_atom_site_symmetry_multiplicity
_atom_site_calc_flag
_atom_site_refinement_flags
Mn1 Mn -0.10021(2) 0.37439(4) 0.37106(2) 0.03501(15) Uani 1 1 d .
Mn2 Mn 0.7500 0.27582(6) 0.7500 0.0424(2) Uani 1 2 d S
K1 K 0.37224(4) 0.21917(6) 0.50805(3) 0.0392(2) Uani 1 1 d .
O1 O 0.34233(11) 0.43960(17) 0.51699(10) 0.0471(6) Uani 1 1 d .
O2 O 0.26556(11) 0.30861(17) 0.41762(9) 0.0412(5) Uani 1 1 d .
O3 O 0.30234(11) 0.02245(17) 0.53434(9) 0.0427(5) Uani 1 1 d .
O4 O 0.33494(15) 0.1623(2) 0.64592(10) 0.0691(8) Uani 1 1 d .
O5 O 0.52751(15) 0.2335(2) 0.52758(17) 0.0792(8) Uani 1 1 d .
O6 O 0.46725(12) 0.1495(2) 0.40134(12) 0.0559(6) Uani 1 1 d .
O7 O -0.22970(13) 0.27081(18) 0.42817(11) 0.0489(6) Uani 1 1 d .
O8 O -0.18166(13) 0.5714(2) 0.33605(11) 0.0561(6) Uani 1 1 d .
O9 O -0.15801(13) 0.3231(2) 0.22787(11) 0.0629(7) Uani 1 1 d .
O10 O 0.7500 0.5087(3) 0.7500 0.0550(9) Uani 1 2 d S
O11 O 0.60912(15) 0.1565(2) 0.74216(12) 0.0666(7) Uani 1 1 d .
O12 O 0.76366(15) 0.2831(2) 0.59531(12) 0.0712(8) Uani 1 1 d .
N1 N -0.05097(13) 0.44210(18) 0.45741(11) 0.0313(6) Uani 1 1 d .
N2 N 0.4329(2) 0.3426(3) 0.62964(16) 0.0734(10) Uani 1 1 d .
N3 N 0.31079(14) 0.0914(2) 0.38785(11) 0.0393(7) Uani 1 1 d .
C1 C 0.06824(16) 0.5232(2) 0.47780(14) 0.0316(7) Uani 1 1 d .
H1 H 0.1156 0.5389 0.4606 0.038 Uiso 1 1 calc R
C2 C 0.01874(16) 0.4661(2) 0.43684(13) 0.0300(7) Uani 1 1 d .
C3 C 0.03166(16) 0.4250(2) 0.36601(13) 0.0324(7) Uani 1 1 d .
C4 C 0.06605(16) 0.4930(3) 0.31853(14) 0.0381(8) Uani 1 1 d .
H4 H 0.0791 0.5623 0.3334 0.046 Uiso 1 1 calc R
C5 C 0.08119(17) 0.4625(3) 0.25175(15) 0.0427(8) Uani 1 1 d .
H5 H 0.1049 0.5095 0.2210 0.051 Uiso 1 1 calc R
C6 C 0.06129(17) 0.3615(3) 0.22981(14) 0.0405(8) Uani 1 1 d .
H6 H 0.0704 0.3400 0.1833 0.049 Uiso 1 1 calc R
C7 C 0.02893(16) 0.2930(3) 0.27395(14) 0.0392(8) Uani 1 1 d .
H7 H 0.0159 0.2248 0.2567 0.047 Uiso 1 1 calc R
C8 C 0.01325(16) 0.3180(2) 0.34566(13) 0.0323(7) Uani 1 1 d .
C9 C -0.02198(16) 0.2443(2) 0.39340(13) 0.0327(7) Uani 1 1 d .
C10 C 0.01158(17) 0.2457(2) 0.46769(14) 0.0333(7) Uani 1 1 d .
C11 C -0.03059(19) 0.2386(2) 0.52745(14) 0.0401(8) Uani 1 1 d .
H11 H -0.0831 0.2366 0.5221 0.048 Uiso 1 1 calc R
C12 C 0.0026(2) 0.2345(2) 0.59399(15) 0.0504(10) Uani 1 1 d .
H12 H -0.0272 0.2293 0.6337 0.060 Uiso 1 1 calc R
C13 C 0.0787(2) 0.2380(3) 0.60316(17) 0.0560(10) Uani 1 1 d .
H13 H 0.1013 0.2346 0.6490 0.067 Uiso 1 1 calc R
C14 C 0.1218(2) 0.2464(2) 0.54556(17) 0.0494(9) Uani 1 1 d .
H14 H 0.1743 0.2494 0.5515 0.059 Uiso 1 1 calc R
C15 C 0.08812(18) 0.2505(2) 0.47862(15) 0.0382(8) Uani 1 1 d .
H15 H 0.1183 0.2568 0.4392 0.046 Uiso 1 1 calc R
C16 C -0.03689(17) 0.1263(2) 0.37054(14) 0.0362(8) Uani 1 1 d .
C17 C 0.03637(17) 0.0685(3) 0.35879(15) 0.0449(9) Uani 1 1 d .
H17A H 0.0259 -0.0045 0.3446 0.067 Uiso 1 1 calc R
H17B H 0.0671 0.0687 0.4024 0.067 Uiso 1 1 calc R
H17C H 0.0629 0.1043 0.3219 0.067 Uiso 1 1 calc R
C18 C -0.07445(18) 0.0652(3) 0.42942(15) 0.0450(8) Uani 1 1 d .
H18A H -0.0856 -0.0068 0.4136 0.068 Uiso 1 1 calc R
H18B H -0.1206 0.1009 0.4408 0.068 Uiso 1 1 calc R
H18C H -0.0410 0.0629 0.4713 0.068 Uiso 1 1 calc R
C19 C -0.09071(18) 0.1103(3) 0.30646(15) 0.0466(9) Uani 1 1 d .
H19A H -0.0719 0.1479 0.2660 0.070 Uiso 1 1 calc R
H19B H -0.1397 0.1380 0.3170 0.070 Uiso 1 1 calc R
H19C H -0.0947 0.0348 0.2957 0.070 Uiso 1 1 calc R
C20 C -0.17776(19) 0.3122(3) 0.40726(14) 0.0369(8) Uani 1 1 d .
C21 C -0.14712(18) 0.4972(3) 0.35097(15) 0.0403(8) Uani 1 1 d .
C22 C -0.13373(17) 0.3376(3) 0.28495(17) 0.0437(8) Uani 1 1 d .
C23 C 0.7500 0.4171(5) 0.7500 0.0458(12) Uani 1 2 d S
C24 C 0.6651(2) 0.2037(3) 0.74452(16) 0.0491(9) Uani 1 1 d .
C25 C 0.75753(19) 0.2795(3) 0.65553(18) 0.0508(9) Uani 1 1 d .
C26 C 0.4268(2) 0.4555(3) 0.61551(19) 0.0653(11) Uani 1 1 d .
H26A H 0.4651 0.4759 0.5824 0.078 Uiso 1 1 calc R
H26B H 0.4369 0.4948 0.6598 0.078 Uiso 1 1 calc R
C27 C 0.3521(2) 0.4868(3) 0.58514(17) 0.0592(10) Uani 1 1 d .
H27A H 0.3128 0.4621 0.6159 0.071 Uiso 1 1 calc R
H27B H 0.3487 0.5646 0.5813 0.071 Uiso 1 1 calc R
C28 C 0.27165(18) 0.4656(3) 0.48603(16) 0.0463(9) Uani 1 1 d .
H28A H 0.2657 0.5432 0.4842 0.056 Uiso 1 1 calc R
H28B H 0.2321 0.4363 0.5147 0.056 Uiso 1 1 calc R
C29 C 0.26493(19) 0.4215(3) 0.41405(15) 0.0471(9) Uani 1 1 d .
H29A H 0.2181 0.4459 0.3904 0.057 Uiso 1 1 calc R
H29B H 0.3067 0.4464 0.3864 0.057 Uiso 1 1 calc R
C30 C 0.24939(18) 0.2615(3) 0.35100(15) 0.0458(9) Uani 1 1 d .
H30A H 0.2896 0.2773 0.3188 0.055 Uiso 1 1 calc R
H30B H 0.2025 0.2904 0.3303 0.055 Uiso 1 1 calc R
C31 C 0.24250(18) 0.1441(3) 0.36045(15) 0.0458(9) Uani 1 1 d .
H31A H 0.2024 0.1300 0.3930 0.055 Uiso 1 1 calc R
H31B H 0.2276 0.1121 0.3146 0.055 Uiso 1 1 calc R
C32 C 0.2929(2) -0.0151(3) 0.41164(15) 0.0500(9) Uani 1 1 d .
H32A H 0.3394 -0.0563 0.4169 0.060 Uiso 1 1 calc R
H32B H 0.2610 -0.0499 0.3749 0.060 Uiso 1 1 calc R
C33 C 0.25420(19) -0.0188(3) 0.47965(15) 0.0495(9) Uani 1 1 d .
H33A H 0.2081 0.0236 0.4758 0.059 Uiso 1 1 calc R
H33B H 0.2407 -0.0925 0.4906 0.059 Uiso 1 1 calc R
C34 C 0.2680(2) 0.0168(3) 0.59995(15) 0.0545(10) Uani 1 1 d .
H34A H 0.2536 -0.0571 0.6094 0.065 Uiso 1 1 calc R
H34B H 0.2225 0.0605 0.5983 0.065 Uiso 1 1 calc R
C35 C 0.3193(2) 0.0546(3) 0.65671(16) 0.0609(11) Uani 1 1 d .
H35A H 0.2966 0.0452 0.7026 0.073 Uiso 1 1 calc R
H35B H 0.3659 0.0132 0.6571 0.073 Uiso 1 1 calc R
C36 C 0.3791(4) 0.2004(4) 0.7030(2) 0.130(2) Uani 1 1 d .
H36A H 0.4273 0.1629 0.7056 0.156 Uiso 1 1 calc R
H36B H 0.3540 0.1880 0.7474 0.156 Uiso 1 1 calc R
C37 C 0.3916(3) 0.3168(4) 0.6929(2) 0.1081(19) Uani 1 1 d .
H37A H 0.3429 0.3528 0.6896 0.130 Uiso 1 1 calc R
H37B H 0.4194 0.3449 0.7348 0.130 Uiso 1 1 calc R
C38 C 0.5105(3) 0.3129(4) 0.6393(3) 0.132(3) Uani 1 1 d .
H38A H 0.5129 0.2407 0.6592 0.158 Uiso 1 1 calc R
H38B H 0.5344 0.3611 0.6743 0.158 Uiso 1 1 calc R
C39 C 0.5540(3) 0.3148(4) 0.5748(4) 0.127(2) Uani 1 1 d .
H39A H 0.5489 0.3845 0.5518 0.152 Uiso 1 1 calc R
H39B H 0.6072 0.3031 0.5874 0.152 Uiso 1 1 calc R
C40 C 0.5663(2) 0.2331(4) 0.4655(3) 0.0993(17) Uani 1 1 d .
H40A H 0.6203 0.2303 0.4769 0.119 Uiso 1 1 calc R
H40B H 0.5556 0.2988 0.4388 0.119 Uiso 1 1 calc R
C41 C 0.5437(2) 0.1402(4) 0.4223(2) 0.0771(13) Uani 1 1 d .
H41A H 0.5740 0.1364 0.3803 0.093 Uiso 1 1 calc R
H41B H 0.5519 0.0747 0.4499 0.093 Uiso 1 1 calc R
C42 C 0.4419(2) 0.0627(3) 0.35992(17) 0.0554(10) Uani 1 1 d .
H42A H 0.4426 -0.0024 0.3887 0.067 Uiso 1 1 calc R
H42B H 0.4750 0.0519 0.3204 0.067 Uiso 1 1 calc R
C43 C 0.36461(19) 0.0849(3) 0.33228(15) 0.0492(9) Uani 1 1 d .
H43A H 0.3643 0.1524 0.3061 0.059 Uiso 1 1 calc R
H43B H 0.3490 0.0285 0.2989 0.059 Uiso 1 1 calc R

loop_
_atom_site_aniso_label
_atom_site_aniso_U_11
_atom_site_aniso_U_22
_atom_site_aniso_U_33
_atom_site_aniso_U_23
_atom_site_aniso_U_13
_atom_site_aniso_U_12
Mn1 0.0367(3) 0.0355(3) 0.0327(3) -0.0008(2) 0.00074(19) 0.0006(2)
Mn2 0.0511(5) 0.0397(5) 0.0362(4) 0.000 0.0006(3) 0.000
K1 0.0435(4) 0.0356(4) 0.0378(4) 0.0001(3) -0.0060(3) 0.0007(3)
O1 0.0429(14) 0.0421(15) 0.0563(13) -0.0069(11) 0.0013(10) 0.0061(12)
O2 0.0510(14) 0.0406(15) 0.0315(11) 0.0037(10) -0.0029(9) 0.0042(11)
O3 0.0489(14) 0.0471(15) 0.0325(11) 0.0036(10) 0.0077(10) -0.0056(12)
O4 0.119(2) 0.0553(18) 0.0316(12) -0.0023(12) -0.0123(13) -0.0005(16)
O5 0.0457(18) 0.063(2) 0.128(2) -0.0171(18) -0.0143(17) -0.0024(15)
O6 0.0402(15) 0.0576(18) 0.0706(15) 0.0097(13) 0.0125(12) 0.0091(13)
O7 0.0452(16) 0.0463(16) 0.0557(13) 0.0043(11) 0.0084(11) -0.0045(13)
O8 0.0554(16) 0.0449(16) 0.0674(15) 0.0066(13) -0.0060(12) 0.0063(14)
O9 0.0708(17) 0.0776(19) 0.0388(13) -0.0071(13) -0.0134(11) 0.0029(15)
O10 0.066(2) 0.050(3) 0.0485(19) 0.000 0.0017(16) 0.000
O11 0.0599(18) 0.0634(19) 0.0763(17) -0.0010(14) 0.0018(14) -0.0089(16)
O12 0.111(2) 0.0639(19) 0.0388(14) 0.0002(13) 0.0068(13) 0.0010(16)
N1 0.0299(15) 0.0290(15) 0.0351(13) -0.0006(11) 0.0031(11) 0.0022(12)
N2 0.100(3) 0.048(2) 0.069(2) -0.0148(17) -0.0360(19) 0.004(2)
N3 0.0496(17) 0.0357(17) 0.0330(13) -0.0006(12) 0.0058(12) -0.0014(14)
C1 0.0320(18) 0.0268(18) 0.0364(16) 0.0039(14) 0.0053(14) 0.0045(15)
C2 0.0325(19) 0.0241(18) 0.0332(16) 0.0008(14) -0.0002(13) 0.0001(15)
C3 0.0342(19) 0.0302(19) 0.0327(16) 0.0034(14) 0.0011(13) 0.0031(15)
C4 0.044(2) 0.031(2) 0.0394(18) 0.0017(15) -0.0001(15) 0.0014(16)
C5 0.047(2) 0.044(2) 0.0373(18) 0.0077(16) 0.0046(14) 0.0007(18)
C6 0.046(2) 0.047(2) 0.0289(16) -0.0021(16) 0.0043(14) 0.0053(18)
C7 0.044(2) 0.038(2) 0.0363(17) -0.0068(15) 0.0039(14) -0.0005(17)
C8 0.0333(18) 0.0308(19) 0.0328(16) -0.0028(14) 0.0016(13) 0.0035(15)
C9 0.0353(19) 0.0314(19) 0.0315(15) -0.0025(14) 0.0040(13) 0.0032(15)
C10 0.041(2) 0.0232(18) 0.0357(16) -0.0016(13) 0.0021(14) -0.0011(15)
C11 0.054(2) 0.0264(19) 0.0401(18) 0.0001(14) 0.0090(15) 0.0010(16)
C12 0.088(3) 0.029(2) 0.0342(18) 0.0022(15) 0.0114(18) 0.006(2)
C13 0.092(3) 0.038(2) 0.0365(19) 0.0034(16) -0.0145(19) 0.003(2)
C14 0.062(2) 0.033(2) 0.053(2) 0.0054(16) -0.0143(18) -0.0015(18)
C15 0.048(2) 0.0276(19) 0.0391(17) 0.0005(14) 0.0003(14) 0.0043(16)
C16 0.0407(19) 0.031(2) 0.0375(16) -0.0075(14) 0.0035(14) -0.0011(16)
C17 0.051(2) 0.035(2) 0.0492(19) -0.0125(16) 0.0088(15) 0.0014(18)
C18 0.052(2) 0.032(2) 0.0504(19) -0.0017(15) 0.0013(16) -0.0029(17)
C19 0.055(2) 0.039(2) 0.0451(18) -0.0104(16) 0.0013(15) -0.0052(18)
C20 0.041(2) 0.034(2) 0.0355(16) -0.0016(15) -0.0031(15) 0.0020(17)
C21 0.040(2) 0.043(2) 0.0380(17) 0.0020(16) 0.0019(14) -0.0009(18)
C22 0.040(2) 0.043(2) 0.048(2) -0.0009(17) 0.0039(16) 0.0026(17)
C23 0.059(3) 0.043(4) 0.035(3) 0.000 0.000(2) 0.000
C24 0.056(3) 0.048(3) 0.0441(19) -0.0006(17) 0.0000(17) 0.005(2)
C25 0.062(2) 0.041(2) 0.050(2) -0.0046(18) -0.0022(17) 0.0004(19)
C26 0.068(3) 0.053(3) 0.073(2) -0.020(2) -0.015(2) -0.005(2)
C27 0.061(3) 0.049(2) 0.068(2) -0.019(2) -0.0012(19) -0.005(2)
C28 0.047(2) 0.035(2) 0.057(2) 0.0031(17) 0.0043(16) 0.0044(18)
C29 0.047(2) 0.043(2) 0.051(2) 0.0135(17) 0.0048(16) 0.0085(18)
C30 0.046(2) 0.057(3) 0.0345(17) 0.0046(17) -0.0040(14) 0.0059(18)
C31 0.044(2) 0.058(3) 0.0350(17) -0.0073(16) -0.0016(14) -0.0027(19)
C32 0.067(2) 0.041(2) 0.0416(18) -0.0082(16) 0.0045(16) -0.0111(19)
C33 0.057(2) 0.043(2) 0.0485(19) 0.0035(17) -0.0012(17) -0.0169(19)
C34 0.068(3) 0.055(3) 0.0412(19) 0.0106(17) 0.0145(17) 0.004(2)
C35 0.094(3) 0.057(3) 0.0327(18) 0.0074(18) 0.0069(18) 0.010(2)
C36 0.250(7) 0.086(4) 0.049(3) 0.005(3) -0.053(3) -0.041(4)
C37 0.195(6) 0.088(4) 0.039(2) -0.016(2) -0.024(3) -0.024(4)
C38 0.134(6) 0.079(4) 0.172(6) -0.061(4) -0.115(5) 0.043(4)
C39 0.044(3) 0.081(4) 0.251(8) -0.067(5) -0.047(4) 0.006(3)
C40 0.035(3) 0.081(4) 0.181(5) 0.020(4) -0.007(3) -0.007(3)
C41 0.052(3) 0.087(4) 0.094(3) 0.017(3) 0.022(2) 0.019(3)
C42 0.066(3) 0.052(3) 0.050(2) 0.0113(19) 0.0244(18) 0.020(2)
C43 0.067(3) 0.046(2) 0.0360(17) 0.0011(16) 0.0124(16) 0.0072(19)

loop_
_atom_type_symbol
_atom_type_description
_atom_type_scat_dispersion_real
_atom_type_scat_dispersion_imag
_atom_type_scat_source
C C 0.0033 0.0016 'International Tables Vol C Tables 4.2.6.8 and 6.1.1.4'
H H 0.0000 0.0000 'International Tables Vol C Tables 4.2.6.8 and 6.1.1.4'
N N 0.0061 0.0033 'International Tables Vol C Tables 4.2.6.8 and 6.1.1.4'
O O 0.0106 0.0060 'International Tables Vol C Tables 4.2.6.8 and 6.1.1.4'
K K 0.2009 0.2494 'International Tables Vol C Tables 4.2.6.8 and 6.1.1.4'
Mn Mn 0.3368 0.7283 'International Tables Vol C Tables 4.2.6.8 and 6.1.1.4'

loop_
_geom_angle_atom_site_label_1
_geom_angle_atom_site_label_2
_geom_angle_atom_site_label_3
_geom_angle
_geom_angle_site_symmetry_1
_geom_angle_site_symmetry_3
C20 Mn1 C22 89.99(13) . .
C20 Mn1 C21 95.45(14) . .
C22 Mn1 C21 83.83(14) . .
C20 Mn1 N1 101.42(11) . .
C22 Mn1 N1 167.35(13) . .
C21 Mn1 N1 89.60(11) . .
C20 Mn1 C9 95.88(13) . .
C22 Mn1 C9 99.87(13) . .
C21 Mn1 C9 168.08(13) . .
N1 Mn1 C9 84.52(10) . .
C20 Mn1 C8 133.38(13) . .
C22 Mn1 C8 89.69(12) . .
C21 Mn1 C8 130.81(13) . .
N1 Mn1 C8 86.42(10) . .
C9 Mn1 C8 38.59(10) . .
C20 Mn1 C3 155.37(11) . .
C22 Mn1 C3 108.70(12) . .
C21 Mn1 C3 102.22(12) . .
N1 Mn1 C3 62.12(9) . .
C9 Mn1 C3 65.85(10) . .
C8 Mn1 C3 35.29(10) . .
C24 Mn2 C24 118.3(2) . 2_656
C24 Mn2 C23 120.84(11) . .
C24 Mn2 C23 120.84(11) 2_656 .
C24 Mn2 C25 88.32(15) . 2_656
C24 Mn2 C25 93.20(14) 2_656 2_656
C23 Mn2 C25 88.52(11) . 2_656
C24 Mn2 C25 93.20(15) . .
C24 Mn2 C25 88.32(15) 2_656 .
C23 Mn2 C25 88.52(11) . .
C25 Mn2 C25 177.0(2) 2_656 .
O2 K1 O5 135.76(8) . .
O2 K1 O4 119.65(7) . .
O5 K1 O4 99.69(9) . .
O2 K1 O3 99.57(6) . .
O5 K1 O3 118.62(7) . .
O4 K1 O3 59.32(6) . .
O2 K1 O1 60.55(6) . .
O5 K1 O1 96.81(7) . .
O4 K1 O1 98.07(7) . .
O3 K1 O1 139.50(7) . .
O2 K1 O6 96.05(6) . .
O5 K1 O6 59.34(8) . .
O4 K1 O6 139.09(7) . .
O3 K1 O6 97.97(7) . .
O1 K1 O6 117.80(7) . .
O2 K1 N2 119.59(8) . .
O5 K1 N2 62.04(10) . .
O4 K1 N2 60.24(9) . .
O3 K1 N2 118.38(8) . .
O1 K1 N2 60.08(8) . .
O6 K1 N2 120.47(9) . .
O2 K1 N3 61.18(7) . .
O5 K1 N3 118.16(8) . .
O4 K1 N3 118.67(7) . .
O3 K1 N3 60.46(6) . .
O1 K1 N3 120.85(7) . .
O6 K1 N3 59.95(7) . .
N2 K1 N3 178.83(9) . .
C28 O1 C27 110.7(2) . .
C28 O1 K1 111.78(18) . .
C27 O1 K1 116.51(19) . .
C30 O2 C29 112.1(2) . .
C30 O2 K1 119.64(17) . .
C29 O2 K1 116.23(16) . .
C34 O3 C33 110.4(2) . .
C34 O3 K1 114.35(18) . .
C33 O3 K1 116.89(16) . .
C36 O4 C35 109.2(3) . .
C36 O4 K1 118.7(3) . .
C35 O4 K1 115.99(17) . .
C40 O5 C39 111.6(4) . .
C40 O5 K1 114.7(2) . .
C39 O5 K1 115.6(3) . .
C42 O6 C41 112.2(3) . .
C42 O6 K1 116.60(18) . .
C41 O6 K1 115.4(2) . .
C1 N1 C2 116.0(2) 3_566 .
C1 N1 Mn1 139.9(2) 3_566 .
C2 N1 Mn1 103.76(16) . .
C38 N2 C26 110.0(4) . .
C38 N2 C37 110.8(4) . .
C26 N2 C37 109.3(3) . .
C38 N2 K1 106.4(3) . .
C26 N2 K1 110.5(2) . .
C37 N2 K1 109.8(2) . .
C32 N3 C43 109.4(2) . .
C32 N3 C31 109.5(3) . .
C43 N3 C31 109.7(2) . .
C32 N3 K1 110.00(16) . .
C43 N3 K1 110.43(18) . .
C31 N3 K1 107.70(17) . .
N1 C1 C2 121.3(3) 3_566 .
C1 C2 N1 122.7(2) . .
C1 C2 C3 125.8(3) . .
N1 C2 C3 111.5(2) . .
C4 C3 C8 120.1(2) . .
C4 C3 C2 117.6(3) . .
C8 C3 C2 122.2(2) . .
C4 C3 Mn1 129.33(19) . .
C8 C3 Mn1 63.65(15) . .
C2 C3 Mn1 82.28(17) . .
C5 C4 C3 122.3(3) . .
C4 C5 C6 118.7(3) . .
C7 C6 C5 121.0(3) . .
C6 C7 C8 123.6(3) . .
C7 C8 C3 114.1(3) . .
C7 C8 C9 123.7(3) . .
C3 C8 C9 122.1(2) . .
C7 C8 Mn1 119.53(19) . .
C3 C8 Mn1 81.06(17) . .
C9 C8 Mn1 69.20(16) . .
C8 C9 C10 113.9(2) . .
C8 C9 C16 120.3(2) . .
C10 C9 C16 109.0(2) . .
C8 C9 Mn1 72.21(16) . .
C10 C9 Mn1 113.52(19) . .
C16 C9 Mn1 123.79(19) . .
C15 C10 C11 116.9(3) . .
C15 C10 C9 119.7(3) . .
C11 C10 C9 123.4(3) . .
C12 C11 C10 121.4(3) . .
C13 C12 C11 120.4(3) . .
C12 C13 C14 119.7(3) . .
C13 C14 C15 119.7(3) . .
C10 C15 C14 121.9(3) . .
C17 C16 C19 109.8(2) . .
C17 C16 C18 105.9(2) . .
C19 C16 C18 103.2(2) . .
C17 C16 C9 110.8(2) . .
C19 C16 C9 116.0(2) . .
C18 C16 C9 110.4(2) . .
O7 C20 Mn1 177.2(2) . .
O8 C21 Mn1 174.8(3) . .
O9 C22 Mn1 173.7(3) . .
O10 C23 Mn2 180.000(1) . .
O11 C24 Mn2 178.8(3) . .
O12 C25 Mn2 178.6(3) . .
N2 C26 C27 112.9(3) . .
O1 C27 C26 108.3(3) . .
O1 C28 C29 109.5(3) . .
O2 C29 C28 109.4(2) . .
O2 C30 C31 108.8(2) . .
N3 C31 C30 114.6(3) . .
N3 C32 C33 114.4(3) . .
O3 C33 C32 109.2(3) . .
O3 C34 C35 110.2(3) . .
O4 C35 C34 109.3(3) . .
O4 C36 C37 108.7(4) . .
N2 C37 C36 113.8(4) . .
N2 C38 C39 115.5(4) . .
O5 C39 C38 109.4(5) . .
O5 C40 C41 109.6(4) . .
O6 C41 C40 109.3(3) . .
O6 C42 C43 108.9(3) . .
N3 C43 C42 113.1(2) . .

loop_
_geom_bond_atom_site_label_1
_geom_bond_atom_site_label_2
_geom_bond_distance
_geom_bond_site_symmetry_2
Mn1 C20 1.772(4) .
Mn1 C22 1.788(3) .
Mn1 C21 1.805(4) .
Mn1 N1 2.028(2) .
Mn1 C9 2.201(3) .
Mn1 C8 2.242(3) .
Mn1 C3 2.471(3) .
Mn2 C24 1.783(4) .
Mn2 C24 1.783(4) 2_656
Mn2 C23 1.790(6) .
Mn2 C25 1.813(3) 2_656
Mn2 C25 1.813(3) .
K1 O2 2.772(2) .
K1 O5 2.817(3) .
K1 O4 2.835(2) .
K1 O3 2.848(2) .
K1 O1 2.851(2) .
K1 O6 2.857(2) .
K1 N2 2.967(3) .
K1 N3 2.981(2) .
O1 C28 1.421(3) .
O1 C27 1.434(4) .
O2 C30 1.423(3) .
O2 C29 1.432(4) .
O3 C34 1.422(3) .
O3 C33 1.428(3) .
O4 C36 1.407(4) .
O4 C35 1.410(4) .
O5 C40 1.401(5) .
O5 C39 1.437(5) .
O6 C42 1.418(4) .
O6 C41 1.425(4) .
O7 C20 1.160(3) .
O8 C21 1.158(4) .
O9 C22 1.170(3) .
O10 C23 1.161(5) .
O11 C24 1.174(4) .
O12 C25 1.159(3) .
N1 C1 1.360(3) 3_566
N1 C2 1.368(3) .
N2 C38 1.455(6) .
N2 C26 1.459(5) .
N2 C37 1.482(6) .
N3 C32 1.465(4) .
N3 C43 1.470(4) .
N3 C31 1.477(4) .
C1 N1 1.360(3) 3_566
C1 C2 1.368(4) .
C2 C3 1.475(4) .
C3 C4 1.412(4) .
C3 C8 1.445(4) .
C4 C5 1.370(4) .
C5 C6 1.389(4) .
C6 C7 1.359(4) .
C7 C8 1.444(4) .
C8 C9 1.469(4) .
C9 C10 1.517(4) .
C9 C16 1.577(4) .
C10 C15 1.390(4) .
C10 C11 1.400(4) .
C11 C12 1.381(4) .
C12 C13 1.377(5) .
C13 C14 1.378(5) .
C14 C15 1.391(4) .
C16 C17 1.537(4) .
C16 C19 1.542(4) .
C16 C18 1.544(4) .
C26 C27 1.499(5) .
C28 C29 1.482(4) .
C30 C31 1.505(4) .
C32 C33 1.500(4) .
C34 C35 1.475(5) .
C36 C37 1.505(6) .
C38 C39 1.488(8) .
C40 C41 1.484(6) .
C42 C43 1.497(4) .
